data_2013599
loop_
_publ_author_name
'Atria, Ana Mar\'ia'
'Mu\~noz, Juan Carlos'
'Soto, Andr\'es'
'Garland, Mar\'ia Teresa'
'Baggio, Ricardo'

_publ_section_title
;
 Three yttrium crotonate complexes with diimines
;
_journal_issue 10
_journal_name_full 'Acta Crystallographica Section C'
_journal_page_first m416
_journal_page_last m420
_journal_paper_doi 10.1107/S0108270103019073
_journal_volume 59
_journal_year 2003
_chemical_formula_iupac '[Y2 (C4 H5 O2)6 (C12 H8 N2)2] , 2H2 O'
_chemical_formula_moiety 'C48 H46 N4 O12 Y2 , 2H2 O'
_chemical_formula_sum 'C48 H50 N4 O14 Y2'
_chemical_formula_weight 1084.74
_chemical_name_systematic
;
tetrakis(\m-crotonato-1:2\k^2^O:O')bis[(crotonato-\k^2^O,O')(1,10-
phenanthroline-\k^2^N,N')yttrium(III)] dihydrate
;
_space_group_IT_number 2
_symmetry_cell_setting triclinic
_symmetry_space_group_name_Hall '-P 1'
_symmetry_space_group_name_H-M 'P -1'
_atom_sites_solution_hydrogens geom
_atom_sites_solution_primary direct
_atom_sites_solution_secondary difmap
_audit_creation_method SHELXL97
_cell_angle_alpha 78.966(2)
_cell_angle_beta 71.685(2)
_cell_angle_gamma 77.256(3)
_cell_formula_units_Z 1
_cell_length_a 10.5565(14)
_cell_length_b 10.9994(15)
_cell_length_c 11.4194(15)
_cell_measurement_reflns_used 98
_cell_measurement_temperature 293(2)
_cell_measurement_theta_max 24.12
_cell_measurement_theta_min 4.33
_cell_volume 1217.1(3)
_computing_cell_refinement SMART-NT
_computing_data_collection 'SMART-NT (Bruker, 2001)'
_computing_data_reduction 'SAINT-NT (Bruker, 2000)'
_computing_molecular_graphics 'XP in SHELXTL/PC (Sheldrick, 1994)'
_computing_publication_material SHELXL97
_computing_structure_refinement 'SHELXL97 (Sheldrick, 1997)'
_computing_structure_solution 'SHELXS97 (Sheldrick, 1997)'
_diffrn_ambient_temperature 293(2)
_diffrn_measured_fraction_theta_full 0.979
_diffrn_measured_fraction_theta_max 0.871
_diffrn_measurement_device_type 'Bruker SMART CCD area-detector'
_diffrn_measurement_method '\f and \w'
_diffrn_radiation_monochromator graphite
_diffrn_radiation_source 'fine-focus sealed tube'
_diffrn_radiation_type MoK\a
_diffrn_radiation_wavelength 0.71073
_diffrn_reflns_av_R_equivalents 0.059
_diffrn_reflns_av_sigmaI/netI 0.328
_diffrn_reflns_limit_h_max 13
_diffrn_reflns_limit_h_min -12
_diffrn_reflns_limit_k_max 14
_diffrn_reflns_limit_k_min -13
_diffrn_reflns_limit_l_max 14
_diffrn_reflns_limit_l_min 0
_diffrn_reflns_number 6943
_diffrn_reflns_theta_full 25.00
_diffrn_reflns_theta_max 28.05
_diffrn_reflns_theta_min 1.90
_diffrn_standards_decay_% <2
_diffrn_standards_number 0
_exptl_absorpt_coefficient_mu 2.442
_exptl_absorpt_correction_T_max 0.64
_exptl_absorpt_correction_T_min 0.50
_exptl_absorpt_correction_type multi-scan
_exptl_absorpt_process_details '(SADABS in SAINT-NT; Bruker, 2000)'
_exptl_crystal_colour colourless
_exptl_crystal_density_diffrn 1.480
_exptl_crystal_density_meas ?
_exptl_crystal_density_method 'not measured'
_exptl_crystal_description prisms
_exptl_crystal_F_000 556
_exptl_crystal_size_max 0.32
_exptl_crystal_size_mid 0.24
_exptl_crystal_size_min 0.18
_refine_diff_density_max 0.73
_refine_diff_density_min -0.65
_refine_ls_extinction_method none
_refine_ls_goodness_of_fit_ref 0.864
_refine_ls_hydrogen_treatment mixed
_refine_ls_matrix_type full
_refine_ls_number_parameters 348
_refine_ls_number_reflns 5136
_refine_ls_number_restraints 10
_refine_ls_restrained_S_all 0.870
_refine_ls_R_factor_all 0.160
_refine_ls_R_factor_gt 0.057
_refine_ls_shift/su_max 0.012
_refine_ls_shift/su_mean 0.001
_refine_ls_structure_factor_coef Fsqd
_refine_ls_weighting_details 'w = 1/[\s^2^(Fo^2^)+(0.008P)^2^] where P=(Fo^2^+2Fc^2^)/3'
_refine_ls_weighting_scheme calc
_refine_ls_wR_factor_gt 0.104
_refine_ls_wR_factor_ref 0.115
_reflns_number_gt 1717
_reflns_number_total 5136
_reflns_threshold_expression I>2\s(I)
_cod_data_source_file ga1033.cif
_cod_data_source_block I
_cod_depositor_comments
;
The following automatic conversions were performed:

'_exptl_absorpt_correction_type' value 'multi_scan' changed to
'multi-scan' according to
/home/saulius/struct/CIF-dictionaries/cif_core.dic dictionary named
'cif_core.dic' version 2.4.1 from 2010-06-29.

Automatic conversion script
Id: cif_fix_values 1715 2011-07-08 13:25:40Z adriana 

The following automatic conversions were performed:

'_exptl_crystal_density_meas' value 'not measured' was changed to '?'
- the value is perceived as not measured.

Automatic conversion script
Id: cif_fix_values 3008 2015-01-20 13:52:24Z robertas 
;
_cod_original_sg_symbol_H-M P-1
_cod_database_code 2013599
_cod_database_fobs_code 2013599

loop_
_symmetry_equiv_pos_as_xyz
'x, y, z'
'-x, -y, -z'

loop_
_atom_site_label
_atom_site_fract_x
_atom_site_fract_y
_atom_site_fract_z
_atom_site_U_iso_or_equiv
_atom_site_adp_type
_atom_site_calc_flag
_atom_site_refinement_flags
_atom_site_occupancy
_atom_site_disorder_assembly
_atom_site_disorder_group
_atom_site_type_symbol
Y1 0.49556(8) 0.63777(8) 0.36509(7) 0.0356(2) Uani d . 1 . . Y
C1A 0.2984(10) 0.6703(10) 0.2453(10) 0.059(3) Uani d D 1 . . C
C2A' 0.2111(12) 0.6545(18) 0.1710(15) 0.048(7) Uani d PD 0.53(2) . 1 C
H2AA 0.2456 0.6078 0.1046 0.058 Uiso calc PR 0.53(2) . 1 H
C3A' 0.0839(12) 0.7087(17) 0.2029(16) 0.048(6) Uani d PD 0.53(2) . 1 C
H3AA 0.0561 0.7596 0.2658 0.057 Uiso calc PR 0.53(2) . 1 H
C4A' -0.0214(17) 0.694(3) 0.144(2) 0.074(9) Uani d PD 0.53(2) . 1 C
H4AA -0.1019 0.7546 0.1695 0.111 Uiso calc PR 0.53(2) . 1 H
H4AB -0.0429 0.6107 0.1697 0.111 Uiso calc PR 0.53(2) . 1 H
H4AC 0.0140 0.7070 0.0548 0.111 Uiso calc PR 0.53(2) . 1 H
C2A" 0.1608(15) 0.698(2) 0.2244(19) 0.063(9) Uani d PD 0.47(2) . 2 C
H2AB 0.0925 0.7586 0.2639 0.076 Uiso calc PR 0.47(2) . 2 H
C3A" 0.1411(16) 0.634(2) 0.1489(17) 0.057(8) Uani d PD 0.47(2) . 2 C
H3AB 0.2155 0.5778 0.1109 0.068 Uiso calc PR 0.47(2) . 2 H
C4A" 0.013(2) 0.641(3) 0.115(3) 0.080(10) Uani d PD 0.47(2) . 2 C
H4AD -0.0106 0.5581 0.1320 0.121 Uiso calc PR 0.47(2) . 2 H
H4AE 0.0258 0.6714 0.0286 0.121 Uiso calc PR 0.47(2) . 2 H
H4AF -0.0594 0.6963 0.1641 0.097 Uiso calc PR 0.47(2) . 2 H
O1A 0.4036(7) 0.5969(6) 0.2048(5) 0.069(2) Uani d . 1 . . O
O2A 0.2789(6) 0.7369(6) 0.3264(5) 0.0640(19) Uani d . 1 . . O
C1B 0.3245(8) 0.6522(8) 0.6684(7) 0.043(2) Uani d . 1 . . C
C2B 0.2372(8) 0.7323(7) 0.7602(7) 0.054(3) Uani d . 1 . . C
H2BA 0.2191 0.6974 0.8434 0.065 Uiso calc R 1 . . H
C3B 0.1825(7) 0.8483(7) 0.7358(7) 0.055(3) Uani d . 1 . . C
H3BA 0.1995 0.8810 0.6521 0.066 Uiso calc R 1 . . H
C4B 0.0950(8) 0.9361(7) 0.8269(7) 0.074(3) Uani d . 1 . . C
H4BA 0.0100 0.9673 0.8087 0.110 Uiso calc R 1 . . H
H4BB 0.1397 1.0053 0.8203 0.110 Uiso calc R 1 . . H
H4BC 0.0795 0.8919 0.9098 0.110 Uiso calc R 1 . . H
O1B 0.3677(5) 0.7015(4) 0.5563(4) 0.0454(14) Uani d . 1 . . O
O2B 0.3558(5) 0.5371(5) 0.7068(4) 0.0476(15) Uani d . 1 . . O
C1C 0.7002(7) 0.6059(8) 0.4945(7) 0.040(2) Uani d . 1 . . C
C2C 0.8040(7) 0.5972(7) 0.5567(6) 0.041(2) Uani d . 1 . . C
H2CA 0.8097 0.5316 0.6207 0.049 Uiso calc R 1 . . H
C3C 0.8890(7) 0.6746(7) 0.5291(6) 0.045(2) Uani d . 1 . . C
H3CA 0.8843 0.7368 0.4620 0.054 Uiso calc R 1 . . H
C4C 0.9914(7) 0.6762(8) 0.5903(7) 0.060(3) Uani d . 1 . . C
H4CA 1.0797 0.6646 0.5317 0.089 Uiso calc R 1 . . H
H4CB 0.9872 0.6095 0.6586 0.089 Uiso calc R 1 . . H
H4CC 0.9744 0.7554 0.6208 0.089 Uiso calc R 1 . . H
O1C 0.6188(4) 0.5264(5) 0.5298(4) 0.0419(14) Uani d . 1 . . O
O2C 0.6873(5) 0.6874(5) 0.4030(4) 0.0453(15) Uani d . 1 . . O
N1 0.4874(5) 0.8785(6) 0.3214(6) 0.0415(17) Uani d . 1 . . N
N2 0.6312(6) 0.7228(6) 0.1451(5) 0.0424(18) Uani d . 1 . . N
C1 0.4189(6) 0.9540(7) 0.4049(7) 0.056(3) Uani d . 1 . . C
H1A 0.3756 0.9184 0.4841 0.068 Uiso calc R 1 . . H
C2 0.4078(8) 1.0834(8) 0.3815(8) 0.065(3) Uani d . 1 . . C
H2A 0.3570 1.1331 0.4433 0.078 Uiso calc R 1 . . H
C3 0.4733(8) 1.1376(8) 0.2647(8) 0.060(3) Uani d . 1 . . C
H3A 0.4683 1.2244 0.2480 0.071 Uiso calc R 1 . . H
C4 0.5466(8) 1.0630(8) 0.1726(7) 0.046(2) Uani d . 1 . . C
C5 0.6112(8) 1.1152(8) 0.0494(7) 0.055(3) Uani d . 1 . . C
H5A 0.6049 1.2019 0.0288 0.067 Uiso calc R 1 . . H
C6 0.6808(8) 1.0393(8) -0.0363(8) 0.058(3) Uani d . 1 . . C
H6A 0.7233 1.0743 -0.1161 0.070 Uiso calc R 1 . . H
C7 0.6915(8) 0.9051(8) -0.0082(7) 0.047(2) Uani d . 1 . . C
C8 0.7612(8) 0.8211(8) -0.0947(7) 0.059(3) Uani d . 1 . . C
H8A 0.8064 0.8518 -0.1753 0.070 Uiso calc R 1 . . H
C9 0.7637(8) 0.6931(8) -0.0616(7) 0.061(3) Uani d . 1 . . C
H9A 0.8106 0.6379 -0.1194 0.073 Uiso calc R 1 . . H
C10 0.6957(8) 0.6477(8) 0.0585(7) 0.050(2) Uani d . 1 . . C
H10A 0.6951 0.5618 0.0791 0.060 Uiso calc R 1 . . H
C11 0.6252(7) 0.8514(8) 0.1134(7) 0.039(2) Uani d . 1 . . C
C12 0.5516(7) 0.9321(8) 0.2040(7) 0.039(2) Uani d . 1 . . C
O1WA 0.1048(6) 0.9649(6) 0.3845(5) 0.052(2) Uani d P 0.737(5) . . O
O1WB 0.5095(17) 0.4230(17) 0.0554(15) 0.052(2) Uani d P 0.263(5) . . O

loop_
_atom_site_aniso_label
_atom_site_aniso_U_11
_atom_site_aniso_U_22
_atom_site_aniso_U_33
_atom_site_aniso_U_12
_atom_site_aniso_U_13
_atom_site_aniso_U_23
Y1 0.0431(5) 0.0304(5) 0.0314(4) -0.0101(4) -0.0098(4) 0.0033(3)
C1A 0.053(6) 0.071(7) 0.064(6) -0.032(5) -0.038(5) 0.028(5)
C2A' 0.076(14) 0.036(12) 0.041(12) -0.023(10) -0.023(10) 0.004(9)
C3A' 0.037(11) 0.055(12) 0.057(12) -0.005(10) -0.030(9) 0.005(9)
C4A' 0.046(12) 0.082(17) 0.076(14) 0.014(11) -0.014(11) -0.002(12)
C2A" 0.054(16) 0.064(16) 0.057(15) -0.012(13) -0.006(12) 0.012(11)
C3A" 0.053(15) 0.067(15) 0.062(13) -0.019(12) -0.033(11) 0.001(10)
C4A" 0.079(17) 0.064(17) 0.099(17) -0.027(13) -0.027(14) 0.010(13)
O1A 0.085(5) 0.079(5) 0.050(4) -0.037(4) -0.021(4) 0.006(4)
O2A 0.060(4) 0.055(5) 0.073(5) -0.010(4) -0.027(4) 0.016(4)
C1B 0.043(6) 0.046(6) 0.034(5) -0.007(5) -0.003(4) -0.002(5)
C2B 0.073(7) 0.043(6) 0.029(5) 0.000(6) 0.004(5) -0.006(5)
C3B 0.045(6) 0.059(7) 0.055(6) -0.006(6) -0.001(5) -0.021(5)
C4B 0.075(7) 0.053(7) 0.096(8) -0.004(6) -0.026(6) -0.022(6)
O1B 0.059(4) 0.028(3) 0.036(3) -0.003(3) 0.000(3) -0.004(3)
O2B 0.062(4) 0.032(4) 0.034(3) -0.006(3) -0.001(3) 0.008(3)
C1C 0.041(6) 0.036(6) 0.038(5) -0.014(5) -0.001(4) -0.003(4)
C2C 0.046(6) 0.042(6) 0.036(5) -0.009(5) -0.020(4) 0.007(4)
C3C 0.038(6) 0.063(7) 0.035(5) -0.020(5) -0.007(4) 0.000(5)
C4C 0.047(6) 0.079(8) 0.058(6) -0.021(5) -0.014(5) -0.012(5)
O1C 0.044(4) 0.044(4) 0.043(3) -0.023(3) -0.013(3) 0.002(3)
O2C 0.056(4) 0.040(4) 0.041(3) -0.018(3) -0.018(3) 0.012(3)
N1 0.046(5) 0.027(4) 0.048(4) -0.003(4) -0.010(4) -0.003(4)
N2 0.052(5) 0.043(5) 0.033(4) -0.015(4) -0.015(3) 0.007(4)
C1 0.066(7) 0.035(6) 0.059(6) 0.001(5) -0.018(5) 0.007(5)
C2 0.080(7) 0.034(6) 0.065(7) 0.006(6) -0.007(6) -0.014(5)
C3 0.066(7) 0.026(6) 0.076(7) -0.008(5) -0.018(6) 0.012(5)
C4 0.050(6) 0.029(6) 0.056(6) 0.001(5) -0.018(5) -0.002(5)
C5 0.067(7) 0.045(6) 0.046(6) -0.015(6) -0.014(5) 0.017(5)
C6 0.063(7) 0.043(7) 0.063(7) -0.024(6) -0.019(5) 0.026(5)
C7 0.044(6) 0.064(7) 0.033(5) -0.018(5) -0.014(4) 0.012(5)
C8 0.071(7) 0.067(7) 0.029(5) -0.023(6) -0.004(5) 0.010(5)
C9 0.077(7) 0.059(7) 0.036(6) -0.002(6) -0.003(5) -0.012(5)
C10 0.075(7) 0.046(6) 0.027(5) -0.017(5) -0.003(5) -0.010(5)
C11 0.034(5) 0.050(6) 0.035(5) -0.009(5) -0.015(4) 0.005(5)
C12 0.041(6) 0.037(6) 0.035(5) -0.004(5) -0.012(4) 0.007(4)
O1WA 0.053(5) 0.044(5) 0.043(4) 0.014(4) -0.011(4) -0.001(3)
O1WB 0.053(5) 0.044(5) 0.043(4) 0.014(4) -0.011(4) -0.001(3)

loop_
_atom_type_symbol
_atom_type_description
_atom_type_scat_dispersion_real
_atom_type_scat_dispersion_imag
_atom_type_scat_source
C C 0.0033 0.0016 'International Tables Vol C Tables 4.2.6.8 and 6.1.1.4'
H H 0.0000 0.0000 'International Tables Vol C Tables 4.2.6.8 and 6.1.1.4'
N N 0.0061 0.0033 'International Tables Vol C Tables 4.2.6.8 and 6.1.1.4'
O O 0.0106 0.0060 'International Tables Vol C Tables 4.2.6.8 and 6.1.1.4'
Y Y -2.7962 3.5667 'International Tables Vol C Tables 4.2.6.8 and 6.1.1.4'

loop_
_geom_angle_atom_site_label_1
_geom_angle_atom_site_label_2
_geom_angle_atom_site_label_3
_geom_angle_site_symmetry_1
_geom_angle_site_symmetry_3
_geom_angle
O2B Y1 O1C 2_666 2_666 76.73(17)
O2B Y1 O1B 2_666 . 137.35(16)
O1C Y1 O1B 2_666 . 74.89(17)
O2B Y1 O2C 2_666 . 84.32(18)
O1C Y1 O2C 2_666 . 126.36(16)
O1B Y1 O2C . . 87.55(17)
O2B Y1 O2A 2_666 . 130.0(2)
O1C Y1 O2A 2_666 . 84.02(17)
O1B Y1 O2A . . 77.55(19)
O2C Y1 O2A . . 141.39(19)
O2B Y1 O1A 2_666 . 77.9(2)
O1C Y1 O1A 2_666 . 78.43(17)
O1B Y1 O1A . . 125.5(2)
O2C Y1 O1A . . 145.05(18)
O2A Y1 O1A . . 53.0(2)
O2B Y1 N2 2_666 . 76.40(19)
O1C Y1 N2 2_666 . 141.33(19)
O1B Y1 N2 . . 141.87(19)
O2C Y1 N2 . . 77.62(17)
O2A Y1 N2 . . 92.45(18)
O1A Y1 N2 . . 69.12(18)
O2B Y1 O1C 2_666 . 70.70(16)
O1C Y1 O1C 2_666 . 74.99(16)
O1B Y1 O1C . . 71.63(16)
O2C Y1 O1C . . 51.37(14)
O2A Y1 O1C . . 146.21(17)
O1A Y1 O1C . . 142.54(19)
N2 Y1 O1C . . 120.43(16)
O2B Y1 N1 2_666 . 136.54(18)
O1C Y1 N1 2_666 . 146.63(17)
O1B Y1 N1 . . 77.77(19)
O2C Y1 N1 . . 70.47(14)
O2A Y1 N1 . . 71.63(17)
O1A Y1 N1 . . 102.96(18)
N2 Y1 N1 . . 64.2(2)
O1C Y1 N1 . . 113.78(15)
O2B Y1 C1A 2_666 . 103.8(3)
O1C Y1 C1A 2_666 . 78.8(2)
O1B Y1 C1A . . 101.1(3)
O2C Y1 C1A . . 154.9(2)
O2A Y1 C1A . . 26.4(2)
O1A Y1 C1A . . 26.6(2)
N2 Y1 C1A . . 81.2(2)
O1C Y1 C1A . . 153.8(2)
N1 Y1 C1A . . 88.2(2)
O2B Y1 C1C 2_666 . 77.1(2)
O1C Y1 C1C 2_666 . 101.2(2)
O1B Y1 C1C . . 77.94(19)
O2C Y1 C1C . . 25.22(16)
O2A Y1 C1C . . 152.6(2)
O1A Y1 C1C . . 154.4(2)
N2 Y1 C1C . . 99.35(19)
O1C Y1 C1C . . 26.18(16)
N1 Y1 C1C . . 91.36(18)
C1A Y1 C1C . . 179.0(3)
O2B Y1 Y1 2_666 2_666 69.13(11)
O1C Y1 Y1 2_666 2_666 39.88(11)
O1B Y1 Y1 . 2_666 68.62(12)
O2C Y1 Y1 . 2_666 86.49(12)
O2A Y1 Y1 . 2_666 119.31(13)
O1A Y1 Y1 . 2_666 114.05(14)
N2 Y1 Y1 . 2_666 143.24(15)
O1C Y1 Y1 . 2_666 35.12(10)
N1 Y1 Y1 . 2_666 139.91(13)
C1A Y1 Y1 . 2_666 118.6(2)
C1C Y1 Y1 . 2_666 61.29(15)
O2A C1A O1A . . 125.8(9)
O2A C1A C2A' . . 132.1(11)
O1A C1A C2A' . . 102.1(10)
O2A C1A C2A" . . 100.4(10)
O1A C1A C2A" . . 133.6(11)
O2A C1A Y1 . . 62.3(5)
O1A C1A Y1 . . 63.8(5)
C2A' C1A Y1 . . 164.7(10)
C2A" C1A Y1 . . 159.9(9)
C3A' C2A' C1A . . 117.5(11)
C3A' C2A' H2AA . . 121.3
C1A C2A' H2AA . . 121.3
C2A' C3A' C4A' . . 124.3(13)
C2A' C3A' H3AA . . 117.8
C4A' C3A' H3AA . . 117.8
C3A" C2A" C1A . . 117.3(12)
C3A" C2A" H2AB . . 121.4
C1A C2A" H2AB . . 121.4
C2A" C3A" C4A" . . 127.9(15)
C2A" C3A" H3AB . . 116.0
C4A" C3A" H3AB . . 116.0
C3A" C4A" H4AD . . 109.5
C3A" C4A" H4AE . . 109.5
H4AD C4A" H4AE . . 109.5
C3A" C4A" H4AF . . 109.5
H4AD C4A" H4AF . . 109.5
H4AE C4A" H4AF . . 109.5
C1A O1A Y1 . . 89.6(6)
C1A O2A Y1 . . 91.2(6)
O2B C1B O1B . . 124.0(7)
O2B C1B C2B . . 117.1(7)
O1B C1B C2B . . 118.9(7)
C3B C2B C1B . . 125.4(7)
C3B C2B H2BA . . 117.3
C1B C2B H2BA . . 117.3
C2B C3B C4B . . 127.6(8)
C2B C3B H3BA . . 116.2
C4B C3B H3BA . . 116.2
C3B C4B H4BA . . 109.5
C3B C4B H4BB . . 109.5
H4BA C4B H4BB . . 109.5
C3B C4B H4BC . . 109.5
H4BA C4B H4BC . . 109.5
H4BB C4B H4BC . . 109.5
C1B O1B Y1 . . 138.5(5)
C1B O2B Y1 . 2_666 138.6(5)
O2C C1C O1C . . 116.5(6)
O2C C1C C2C . . 123.1(6)
O1C C1C C2C . . 120.3(7)
O2C C1C Y1 . . 53.8(3)
O1C C1C Y1 . . 62.8(4)
C2C C1C Y1 . . 176.8(6)
C3C C2C C1C . . 124.7(7)
C3C C2C H2CA . . 117.7
C1C C2C H2CA . . 117.7
C2C C3C C4C . . 128.1(7)
C2C C3C H3CA . . 115.9
C4C C3C H3CA . . 115.9
C3C C4C H4CA . . 109.5
C3C C4C H4CB . . 109.5
H4CA C4C H4CB . . 109.5
C3C C4C H4CC . . 109.5
H4CA C4C H4CC . . 109.5
H4CB C4C H4CC . . 109.5
C1C O1C Y1 . 2_666 163.9(5)
C1C O1C Y1 . . 91.0(4)
Y1 O1C Y1 2_666 . 105.01(16)
C1C O2C Y1 . . 101.0(4)
C1 N1 C12 . . 117.8(7)
C1 N1 Y1 . . 122.8(5)
C12 N1 Y1 . . 119.4(5)
C10 N2 C11 . . 119.2(7)
C10 N2 Y1 . . 121.7(5)
C11 N2 Y1 . . 118.7(5)
N1 C1 C2 . . 123.6(8)
N1 C1 H1A . . 118.2
C2 C1 H1A . . 118.2
C3 C2 C1 . . 118.9(8)
C3 C2 H2A . . 120.6
C1 C2 H2A . . 120.6
C2 C3 C4 . . 120.2(8)
C2 C3 H3A . . 119.9
C4 C3 H3A . . 119.9
C3 C4 C12 . . 117.3(8)
C3 C4 C5 . . 122.1(8)
C12 C4 C5 . . 120.6(8)
C6 C5 C4 . . 119.9(8)
C6 C5 H5A . . 120.1
C4 C5 H5A . . 120.1
C5 C6 C7 . . 121.6(8)
C5 C6 H6A . . 119.2
C7 C6 H6A . . 119.2
C8 C7 C11 . . 116.5(8)
C8 C7 C6 . . 124.1(8)
C11 C7 C6 . . 119.3(8)
C9 C8 C7 . . 120.8(8)
C9 C8 H8A . . 119.6
C7 C8 H8A . . 119.6
C8 C9 C10 . . 119.4(8)
C8 C9 H9A . . 120.3
C10 C9 H9A . . 120.3
N2 C10 C9 . . 122.3(8)
N2 C10 H10A . . 118.9
C9 C10 H10A . . 118.9
N2 C11 C12 . . 119.4(7)
N2 C11 C7 . . 121.7(8)
C12 C11 C7 . . 118.9(7)
N1 C12 C4 . . 122.2(8)
N1 C12 C11 . . 118.1(7)
C4 C12 C11 . . 119.6(7)

loop_
_geom_bond_atom_site_label_1
_geom_bond_atom_site_label_2
_geom_bond_site_symmetry_2
_geom_bond_distance
_geom_bond_publ_flag
Y1 O2B 2_666 2.302(5) y
Y1 O1C 2_666 2.320(5) y
Y1 O1B . 2.323(5) y
Y1 O2C . 2.390(5) y
Y1 O2A . 2.442(5) y
Y1 O1A . 2.474(6) y
Y1 N2 . 2.582(6) y
Y1 O1C . 2.585(4) y
Y1 N1 . 2.586(6) y
Y1 C1A . 2.757(8) y
Y1 C1C . 2.907(7) y
Y1 Y1 2_666 3.8948(16) y
C1A O2A . 1.228(10) ?
C1A O1A . 1.235(10) ?
C1A C2A' . 1.489(11) ?
C1A C2A" . 1.501(11) ?
C2A' C3A' . 1.309(12) ?
C2A' H2AA . 0.9300 ?
C3A' C4A' . 1.520(11) ?
C3A' H3AA . 0.9300 ?
C4A' H4AA . 0.9600 ?
C4A' H4AB . 0.9600 ?
C4A' H4AC . 0.9600 ?
C2A" C3A" . 1.300(12) ?
C2A" H2AB . 0.9300 ?
C3A" C4A" . 1.506(11) ?
C3A" H3AB . 0.9300 ?
C4A" H4AD . 0.9600 ?
C4A" H4AE . 0.9600 ?
C4A" H4AF . 0.9600 ?
C1B O2B . 1.265(8) ?
C1B O1B . 1.272(8) ?
C1B C2B . 1.454(8) ?
C2B C3B . 1.296(8) ?
C2B H2BA . 0.9300 ?
C3B C4B . 1.502(8) ?
C3B H3BA . 0.9300 ?
C4B H4BA . 0.9600 ?
C4B H4BB . 0.9600 ?
C4B H4BC . 0.9600 ?
C1C O2C . 1.261(8) ?
C1C O1C . 1.282(7) ?
C1C C2C . 1.460(7) ?
C2C C3C . 1.298(7) ?
C2C H2CA . 0.9300 ?
C3C C4C . 1.465(7) ?
C3C H3CA . 0.9300 ?
C4C H4CA . 0.9600 ?
C4C H4CB . 0.9600 ?
C4C H4CC . 0.9600 ?
N1 C1 . 1.314(8) ?
N1 C12 . 1.381(7) ?
N2 C10 . 1.329(8) ?
N2 C11 . 1.384(8) ?
C1 C2 . 1.383(8) ?
C1 H1A . 0.9300 ?
C2 C3 . 1.382(8) ?
C2 H2A . 0.9300 ?
C3 C4 . 1.384(8) ?
C3 H3A . 0.9300 ?
C4 C12 . 1.409(9) ?
C4 C5 . 1.426(8) ?
C5 C6 . 1.336(10) ?
C5 H5A . 0.9300 ?
C6 C7 . 1.437(8) ?
C6 H6A . 0.9300 ?
C7 C8 . 1.401(9) ?
C7 C11 . 1.422(9) ?
C8 C9 . 1.383(9) ?
C8 H8A . 0.9300 ?
C9 C10 . 1.387(8) ?
C9 H9A . 0.9300 ?
C10 H10A . 0.9300 ?
C11 C12 . 1.416(10) ?
